data_7000049
loop_
_publ_author_name
'Graham, Leigh A.'
'Fout, Alison R.'
'Kuehne, Karl R.'
'White, Jennifer L.'
'Mookherji, Bhaskar'
'Marks, Fred M.'
'Yap, Glenn P. A.'
'Zakharov, Lev N.'
'Rheingold, Arnold L.'
'Rabinovich, Daniel'

_publ_section_title
;
 Manganese(I) poly(mercaptoimidazolyl)borate complexes: spectroscopic
 and structural characterization of Mn...H-B interactions in solution
 and in the solid state.
;
_journal_issue 1
_journal_name_full 'Dalton transactions (Cambridge, England : 2003)'
_journal_page_first 171
_journal_page_last 180
_journal_paper_doi 10.1039/b412280a
_journal_year 2005
_chemical_formula_sum 'C14 H14 B Mn N6 O3 S2'
_chemical_formula_weight 444.18
_chemical_name_systematic
;
?
;
_space_group_IT_number 14
_symmetry_cell_setting monoclinic
_symmetry_space_group_name_Hall '-P 2ybc'
_symmetry_space_group_name_H-M 'P 1 21/c 1'
_atom_sites_solution_hydrogens geom
_atom_sites_solution_primary direct
_atom_sites_solution_secondary difmap
_audit_creation_method SHELXL-97
_cell_angle_alpha 90.00
_cell_angle_beta 105.65(2)
_cell_angle_gamma 90.00
_cell_formula_units_Z 4
_cell_length_a 8.189(2)
_cell_length_b 15.692(2)
_cell_length_c 14.659(5)
_cell_measurement_reflns_used 54
_cell_measurement_temperature 150(2)
_cell_measurement_theta_max 26.02
_cell_measurement_theta_min 2.24
_cell_volume 1813.9(8)
_computing_cell_refinement 'SMART, Bruker (2000)'
_computing_data_collection 'SMART, Bruker (2000)'
_computing_data_reduction 'XPREP, Bruker (2000)'
_computing_molecular_graphics 'SHELXTL, Bruker (2000)'
_computing_publication_material 'SHELXTL, Bruker (2000)'
_computing_structure_refinement 'SHELXL-97 (Sheldrick, 1997)'
_computing_structure_solution 'SHELXS-97 (Sheldrick, 1990)'
_diffrn_ambient_temperature 150(2)
_diffrn_measured_fraction_theta_full 0.899
_diffrn_measured_fraction_theta_max 0.899
_diffrn_measurement_device_type 'CCD area detector'
_diffrn_measurement_method 'phi and omega scans'
_diffrn_radiation_monochromator graphite
_diffrn_radiation_source 'fine-focus sealed tube'
_diffrn_radiation_type MoK\a
_diffrn_radiation_wavelength 0.71073
_diffrn_reflns_av_R_equivalents 0.0280
_diffrn_reflns_av_sigmaI/netI 0.0391
_diffrn_reflns_limit_h_max 10
_diffrn_reflns_limit_h_min -9
_diffrn_reflns_limit_k_max 19
_diffrn_reflns_limit_k_min -19
_diffrn_reflns_limit_l_max 19
_diffrn_reflns_limit_l_min -19
_diffrn_reflns_number 10199
_diffrn_reflns_theta_full 28.15
_diffrn_reflns_theta_max 28.15
_diffrn_reflns_theta_min 1.94
_diffrn_standards_decay_% <1
_exptl_absorpt_coefficient_mu 0.987
_exptl_absorpt_correction_T_max 0.9077
_exptl_absorpt_correction_T_min 0.8270
_exptl_absorpt_correction_type multi-scan
_exptl_absorpt_process_details 'SADABS, Bruker (2000)'
_exptl_crystal_colour orange
_exptl_crystal_density_diffrn 1.627
_exptl_crystal_density_method 'not measured'
_exptl_crystal_description block
_exptl_crystal_F_000 904
_exptl_crystal_size_max 0.20
_exptl_crystal_size_mid 0.10
_exptl_crystal_size_min 0.10
_refine_diff_density_max 0.565
_refine_diff_density_min -0.393
_refine_diff_density_rms 0.076
_refine_ls_extinction_method none
_refine_ls_goodness_of_fit_ref 1.022
_refine_ls_hydrogen_treatment constr
_refine_ls_matrix_type full
_refine_ls_number_parameters 247
_refine_ls_number_reflns 3994
_refine_ls_number_restraints 0
_refine_ls_restrained_S_all 1.022
_refine_ls_R_factor_all 0.0417
_refine_ls_R_factor_gt 0.0360
_refine_ls_shift/su_max 0.000
_refine_ls_shift/su_mean 0.000
_refine_ls_structure_factor_coef Fsqd
_refine_ls_weighting_details 'calc w=1/[\s^2^(Fo^2^)+(0.0536P)^2^+1.0806P] where P=(Fo^2^+2Fc^2^)/3'
_refine_ls_weighting_scheme calc
_refine_ls_wR_factor_gt 0.0949
_refine_ls_wR_factor_ref 0.0990
_reflns_number_gt 3519
_reflns_number_total 3994
_reflns_threshold_expression >2sigma(I)
_cod_data_source_file b412280a.txt
_cod_data_source_block danr020
_cod_depositor_comments
;
The following automatic conversions were performed:
'_symmetry_cell_setting' value 'Monoclinic' changed to 'monoclinic'
according to '/home/saulius/struct/CIF-dictionaries/cif_core.dic'
dictionary named 'cif_core.dic' version 2.4.1 from 2010-06-29.

Automatic conversion script
Id: cif_fix_enum 1527 2010-12-29 10:47:43Z saulius 
;
_cod_original_cell_volume 1813.8(8)
_cod_original_sg_symbol_H-M P2(1)/c
_cod_database_code 7000049

loop_
_symmetry_equiv_pos_as_xyz
'x, y, z'
'-x, y+1/2, -z+1/2'
'-x, -y, -z'
'x, -y-1/2, z-1/2'

loop_
_atom_site_label
_atom_site_type_symbol
_atom_site_fract_x
_atom_site_fract_y
_atom_site_fract_z
_atom_site_U_iso_or_equiv
_atom_site_adp_type
_atom_site_occupancy
_atom_site_symmetry_multiplicity
_atom_site_calc_flag
_atom_site_refinement_flags
_atom_site_disorder_assembly
_atom_site_disorder_group
Mn Mn 0.90408(4) 0.08266(2) 0.31897(2) 0.01714(11) Uani 1 1 d . . .
S1 S 0.81690(7) 0.22972(3) 0.30949(3) 0.01917(13) Uani 1 1 d . . .
S2 S 0.69067(7) 0.03883(4) 0.18090(4) 0.02245(14) Uani 1 1 d . . .
B B 0.9056(3) 0.18602(16) 0.09241(16) 0.0180(5) Uani 1 1 d . . .
H1 H 0.947(3) 0.2216(16) 0.0374(17) 0.022 Uiso 1 1 d . . .
N1 N 1.0839(2) 0.11834(12) 0.25027(12) 0.0198(4) Uani 1 1 d . . .
N2 N 1.0639(2) 0.17359(11) 0.17603(12) 0.0180(4) Uani 1 1 d . . .
N3 N 0.5962(2) 0.31879(12) 0.17197(12) 0.0212(4) Uani 1 1 d . . .
N4 N 0.7605(2) 0.23849(11) 0.11416(12) 0.0179(4) Uani 1 1 d . . .
N5 N 0.7234(2) -0.02659(11) 0.01600(13) 0.0211(4) Uani 1 1 d . . .
N6 N 0.8376(2) 0.09956(11) 0.04605(12) 0.0182(4) Uani 1 1 d . . .
O1 O 1.0288(3) -0.09445(13) 0.32995(16) 0.0497(6) Uani 1 1 d . . .
O2 O 1.1365(2) 0.12522(12) 0.50425(12) 0.0344(4) Uani 1 1 d . . .
O3 O 0.6454(2) 0.03755(11) 0.41628(12) 0.0320(4) Uani 1 1 d . . .
C1 C 1.2504(3) 0.11409(15) 0.29172(15) 0.0228(5) Uani 1 1 d . . .
H1A H 1.3006 0.0798 0.3453 0.027 Uiso 1 1 calc R . .
C2 C 1.3403(3) 0.16639(15) 0.24625(16) 0.0260(5) Uani 1 1 d . . .
H2A H 1.4594 0.1750 0.2618 0.031 Uiso 1 1 calc R . .
C3 C 1.2184(3) 0.20282(15) 0.17381(16) 0.0232(5) Uani 1 1 d . . .
H3A H 1.2390 0.2423 0.1291 0.028 Uiso 1 1 calc R . .
C4 C 0.7244(3) 0.26116(13) 0.19493(14) 0.0176(4) Uani 1 1 d . . .
C5 C 0.5261(3) 0.36616(16) 0.23838(17) 0.0278(5) Uani 1 1 d . . .
H5A H 0.5754 0.3448 0.3027 0.042 Uiso 1 1 calc R . .
H5B H 0.4027 0.3587 0.2213 0.042 Uiso 1 1 calc R . .
H5C H 0.5531 0.4268 0.2356 0.042 Uiso 1 1 calc R . .
C6 C 0.5529(3) 0.33297(15) 0.07595(16) 0.0256(5) Uani 1 1 d . . .
H6A H 0.4679 0.3708 0.0415 0.031 Uiso 1 1 calc R . .
C7 C 0.6533(3) 0.28325(14) 0.04029(15) 0.0237(5) Uani 1 1 d . . .
H7A H 0.6515 0.2793 -0.0246 0.028 Uiso 1 1 calc R . .
C8 C 0.7591(3) 0.03694(14) 0.08064(14) 0.0190(4) Uani 1 1 d . . .
C9 C 0.6485(3) -0.10876(16) 0.02792(18) 0.0302(5) Uani 1 1 d . . .
H9A H 0.6236 -0.1104 0.0896 0.045 Uiso 1 1 calc R . .
H9B H 0.7284 -0.1544 0.0247 0.045 Uiso 1 1 calc R . .
H9C H 0.5433 -0.1166 -0.0225 0.045 Uiso 1 1 calc R . .
C10 C 0.7771(3) -0.00261(15) -0.06214(15) 0.0242(5) Uani 1 1 d . . .
H10A H 0.7660 -0.0347 -0.1184 0.029 Uiso 1 1 calc R . .
C11 C 0.8482(3) 0.07510(14) -0.04286(15) 0.0217(5) Uani 1 1 d . . .
H11A H 0.8972 0.1075 -0.0834 0.026 Uiso 1 1 calc R . .
C12 C 0.9806(3) -0.02630(16) 0.32663(17) 0.0276(5) Uani 1 1 d . . .
C13 C 1.0469(3) 0.10983(15) 0.43138(15) 0.0227(5) Uani 1 1 d . . .
C14 C 0.7467(3) 0.05557(14) 0.37857(15) 0.0224(4) Uani 1 1 d . . .

loop_
_atom_site_aniso_label
_atom_site_aniso_U_11
_atom_site_aniso_U_22
_atom_site_aniso_U_33
_atom_site_aniso_U_23
_atom_site_aniso_U_13
_atom_site_aniso_U_12
Mn 0.01744(18) 0.01620(18) 0.01831(17) 0.00172(11) 0.00574(13) 0.00162(12)
S1 0.0225(3) 0.0168(3) 0.0175(2) -0.00010(18) 0.0043(2) 0.0030(2)
S2 0.0214(3) 0.0257(3) 0.0217(3) -0.0034(2) 0.0085(2) -0.0069(2)
B 0.0187(11) 0.0178(11) 0.0177(10) 0.0002(9) 0.0052(9) -0.0002(10)
N1 0.0184(9) 0.0202(9) 0.0213(8) 0.0011(7) 0.0063(7) 0.0015(7)
N2 0.0168(8) 0.0173(9) 0.0207(8) -0.0001(7) 0.0062(7) -0.0012(7)
N3 0.0189(9) 0.0177(9) 0.0262(9) 0.0008(7) 0.0047(7) 0.0031(7)
N4 0.0189(9) 0.0147(8) 0.0191(8) 0.0012(7) 0.0035(7) -0.0004(7)
N5 0.0223(9) 0.0162(9) 0.0231(9) -0.0033(7) 0.0034(7) -0.0013(8)
N6 0.0175(9) 0.0184(9) 0.0186(8) -0.0007(7) 0.0045(7) 0.0007(7)
O1 0.0626(14) 0.0283(11) 0.0652(14) 0.0085(9) 0.0295(12) 0.0194(10)
O2 0.0294(9) 0.0457(11) 0.0237(8) -0.0031(8) -0.0004(7) 0.0042(8)
O3 0.0349(10) 0.0310(10) 0.0370(9) 0.0001(7) 0.0217(8) -0.0033(8)
C1 0.0174(10) 0.0271(12) 0.0224(10) -0.0010(9) 0.0026(8) 0.0037(9)
C2 0.0163(10) 0.0316(13) 0.0302(11) -0.0039(10) 0.0065(9) -0.0021(10)
C3 0.0195(11) 0.0217(11) 0.0295(11) -0.0025(9) 0.0087(9) -0.0049(9)
C4 0.0170(10) 0.0131(10) 0.0220(9) -0.0003(8) 0.0043(8) -0.0023(8)
C5 0.0271(12) 0.0256(12) 0.0311(12) -0.0046(9) 0.0084(10) 0.0069(10)
C6 0.0241(11) 0.0249(12) 0.0245(11) 0.0035(9) 0.0009(9) 0.0058(10)
C7 0.0251(11) 0.0229(11) 0.0208(10) 0.0026(8) 0.0020(9) 0.0003(9)
C8 0.0174(10) 0.0183(10) 0.0207(10) -0.0017(8) 0.0039(8) 0.0006(8)
C9 0.0351(13) 0.0213(12) 0.0341(12) -0.0045(10) 0.0091(11) -0.0082(11)
C10 0.0262(11) 0.0258(12) 0.0203(10) -0.0020(9) 0.0055(9) 0.0035(10)
C11 0.0226(11) 0.0243(11) 0.0172(9) 0.0004(8) 0.0036(8) 0.0047(9)
C12 0.0305(12) 0.0244(12) 0.0310(12) 0.0047(9) 0.0136(10) 0.0064(10)
C13 0.0215(11) 0.0220(11) 0.0253(11) 0.0035(9) 0.0074(9) 0.0044(9)
C14 0.0262(11) 0.0177(10) 0.0229(10) 0.0000(8) 0.0060(9) 0.0022(9)

loop_
_atom_type_symbol
_atom_type_description
_atom_type_scat_dispersion_real
_atom_type_scat_dispersion_imag
_atom_type_scat_source
C C 0.0033 0.0016 'International Tables Vol C Tables 4.2.6.8 and 6.1.1.4'
H H 0.0000 0.0000 'International Tables Vol C Tables 4.2.6.8 and 6.1.1.4'
B B 0.0013 0.0007 'International Tables Vol C Tables 4.2.6.8 and 6.1.1.4'
N N 0.0061 0.0033 'International Tables Vol C Tables 4.2.6.8 and 6.1.1.4'
O O 0.0106 0.0060 'International Tables Vol C Tables 4.2.6.8 and 6.1.1.4'
S S 0.1246 0.1234 'International Tables Vol C Tables 4.2.6.8 and 6.1.1.4'
Mn Mn 0.3368 0.7283 'International Tables Vol C Tables 4.2.6.8 and 6.1.1.4'

loop_
_geom_angle_atom_site_label_1
_geom_angle_atom_site_label_2
_geom_angle_atom_site_label_3
_geom_angle
_geom_angle_site_symmetry_1
_geom_angle_site_symmetry_3
_geom_angle_publ_flag
C14 Mn C13 89.15(10) . . ?
C14 Mn C12 91.60(10) . . ?
C13 Mn C12 92.20(11) . . ?
C14 Mn N1 178.04(9) . . ?
C13 Mn N1 90.54(9) . . ?
C12 Mn N1 90.34(9) . . ?
C14 Mn S2 83.51(8) . . ?
C13 Mn S2 172.54(7) . . ?
C12 Mn S2 86.71(8) . . ?
N1 Mn S2 96.84(6) . . ?
C14 Mn S1 90.83(7) . . ?
C13 Mn S1 86.28(7) . . ?
C12 Mn S1 177.11(8) . . ?
N1 Mn S1 87.22(5) . . ?
S2 Mn S1 95.12(2) . . ?
C4 S1 Mn 112.17(7) . . ?
C8 S2 Mn 113.51(8) . . ?
N2 B N4 115.61(17) . . ?
N2 B N6 111.35(18) . . ?
N4 B N6 110.52(17) . . ?
C1 N1 N2 106.37(17) . . ?
C1 N1 Mn 122.48(14) . . ?
N2 N1 Mn 127.64(14) . . ?
C3 N2 N1 108.81(17) . . ?
C3 N2 B 122.02(18) . . ?
N1 N2 B 127.54(17) . . ?
C4 N3 C6 109.31(18) . . ?
C4 N3 C5 126.22(18) . . ?
C6 N3 C5 124.15(19) . . ?
C4 N4 C7 108.10(18) . . ?
C4 N4 B 133.33(17) . . ?
C7 N4 B 117.89(17) . . ?
C8 N5 C10 108.80(18) . . ?
C8 N5 C9 125.91(19) . . ?
C10 N5 C9 125.22(19) . . ?
C8 N6 C11 108.06(18) . . ?
C8 N6 B 128.67(17) . . ?
C11 N6 B 123.27(17) . . ?
N1 C1 C2 111.1(2) . . ?
C3 C2 C1 104.4(2) . . ?
N2 C3 C2 109.3(2) . . ?
N4 C4 N3 107.29(18) . . ?
N4 C4 S1 129.92(16) . . ?
N3 C4 S1 122.77(15) . . ?
C7 C6 N3 106.85(19) . . ?
C6 C7 N4 108.45(19) . . ?
N6 C8 N5 108.03(18) . . ?
N6 C8 S2 127.74(16) . . ?
N5 C8 S2 123.82(16) . . ?
C11 C10 N5 106.73(19) . . ?
C10 C11 N6 108.36(19) . . ?
O1 C12 Mn 178.9(2) . . ?
O2 C13 Mn 178.1(2) . . ?
O3 C14 Mn 179.4(2) . . ?

loop_
_geom_bond_atom_site_label_1
_geom_bond_atom_site_label_2
_geom_bond_distance
_geom_bond_site_symmetry_2
_geom_bond_publ_flag
Mn C14 1.792(2) . ?
Mn C13 1.796(2) . ?
Mn C12 1.814(2) . ?
Mn N1 2.0725(18) . ?
Mn S2 2.3906(9) . ?
Mn S1 2.4085(7) . ?
S1 C4 1.718(2) . ?
S2 C8 1.709(2) . ?
B N2 1.538(3) . ?
B N4 1.548(3) . ?
B N6 1.552(3) . ?
N1 C1 1.336(3) . ?
N1 N2 1.366(2) . ?
N2 C3 1.354(3) . ?
N3 C4 1.357(3) . ?
N3 C6 1.374(3) . ?
N3 C5 1.460(3) . ?
N4 C4 1.344(3) . ?
N4 C7 1.387(3) . ?
N5 C8 1.352(3) . ?
N5 C10 1.385(3) . ?
N5 C9 1.458(3) . ?
N6 C8 1.346(3) . ?
N6 C11 1.384(3) . ?
O1 C12 1.136(3) . ?
O2 C13 1.147(3) . ?
O3 C14 1.150(3) . ?
C1 C2 1.387(3) . ?
C2 C3 1.370(3) . ?
C6 C7 1.338(3) . ?
C10 C11 1.348(3) . ?

loop_
_geom_torsion_atom_site_label_1
_geom_torsion_atom_site_label_2
_geom_torsion_atom_site_label_3
_geom_torsion_atom_site_label_4
_geom_torsion
_geom_torsion_site_symmetry_1
_geom_torsion_site_symmetry_2
_geom_torsion_site_symmetry_3
_geom_torsion_site_symmetry_4
_geom_torsion_publ_flag
C14 Mn S1 C4 -112.46(11) . . . . ?
C13 Mn S1 C4 158.45(10) . . . . ?
C12 Mn S1 C4 100.2(15) . . . . ?
N1 Mn S1 C4 67.72(9) . . . . ?
S2 Mn S1 C4 -28.91(8) . . . . ?
C14 Mn S2 C8 -173.95(11) . . . . ?
C13 Mn S2 C8 -163.7(6) . . . . ?
C12 Mn S2 C8 -81.96(11) . . . . ?
N1 Mn S2 C8 8.00(10) . . . . ?
S1 Mn S2 C8 95.80(8) . . . . ?
C14 Mn N1 C1 109(3) . . . . ?
C13 Mn N1 C1 28.32(19) . . . . ?
C12 Mn N1 C1 -63.88(19) . . . . ?
S2 Mn N1 C1 -150.61(17) . . . . ?
S1 Mn N1 C1 114.57(17) . . . . ?
C14 Mn N1 N2 -47(3) . . . . ?
C13 Mn N1 N2 -127.55(18) . . . . ?
C12 Mn N1 N2 140.25(18) . . . . ?
S2 Mn N1 N2 53.52(17) . . . . ?
S1 Mn N1 N2 -41.30(17) . . . . ?
C1 N1 N2 C3 -0.5(2) . . . . ?
Mn N1 N2 C3 158.39(15) . . . . ?
C1 N1 N2 B 164.93(19) . . . . ?
Mn N1 N2 B -36.1(3) . . . . ?
N4 B N2 C3 -118.9(2) . . . . ?
N6 B N2 C3 113.9(2) . . . . ?
N4 B N2 N1 77.4(3) . . . . ?
N6 B N2 N1 -49.9(3) . . . . ?
N2 B N4 C4 -17.1(3) . . . . ?
N6 B N4 C4 110.5(2) . . . . ?
N2 B N4 C7 152.10(19) . . . . ?
N6 B N4 C7 -80.3(2) . . . . ?
N2 B N6 C8 71.2(3) . . . . ?
N4 B N6 C8 -58.8(3) . . . . ?
N2 B N6 C11 -109.7(2) . . . . ?
N4 B N6 C11 120.4(2) . . . . ?
N2 N1 C1 C2 0.5(2) . . . . ?
Mn N1 C1 C2 -159.77(15) . . . . ?
N1 C1 C2 C3 -0.3(3) . . . . ?
N1 N2 C3 C2 0.4(2) . . . . ?
B N2 C3 C2 -166.05(19) . . . . ?
C1 C2 C3 N2 -0.1(3) . . . . ?
C7 N4 C4 N3 0.3(2) . . . . ?
B N4 C4 N3 170.3(2) . . . . ?
C7 N4 C4 S1 -178.21(17) . . . . ?
B N4 C4 S1 -8.2(3) . . . . ?
C6 N3 C4 N4 -0.6(2) . . . . ?
C5 N3 C4 N4 -174.3(2) . . . . ?
C6 N3 C4 S1 178.03(16) . . . . ?
C5 N3 C4 S1 4.3(3) . . . . ?
Mn S1 C4 N4 -35.6(2) . . . . ?
Mn S1 C4 N3 146.04(16) . . . . ?
C4 N3 C6 C7 0.7(3) . . . . ?
C5 N3 C6 C7 174.6(2) . . . . ?
N3 C6 C7 N4 -0.5(3) . . . . ?
C4 N4 C7 C6 0.1(3) . . . . ?
B N4 C7 C6 -171.66(19) . . . . ?
C11 N6 C8 N5 1.1(2) . . . . ?
B N6 C8 N5 -179.66(19) . . . . ?
C11 N6 C8 S2 -171.62(17) . . . . ?
B N6 C8 S2 7.6(3) . . . . ?
C10 N5 C8 N6 -1.4(2) . . . . ?
C9 N5 C8 N6 175.7(2) . . . . ?
C10 N5 C8 S2 171.66(16) . . . . ?
C9 N5 C8 S2 -11.2(3) . . . . ?
Mn S2 C8 N6 -51.7(2) . . . . ?
Mn S2 C8 N5 136.66(17) . . . . ?
C8 N5 C10 C11 1.2(2) . . . . ?
C9 N5 C10 C11 -176.0(2) . . . . ?
N5 C10 C11 N6 -0.5(2) . . . . ?
C8 N6 C11 C10 -0.4(2) . . . . ?
B N6 C11 C10 -179.66(19) . . . . ?
C14 Mn C12 O1 139(13) . . . . ?
C13 Mn C12 O1 -132(13) . . . . ?
N1 Mn C12 O1 -41(13) . . . . ?
S2 Mn C12 O1 56(13) . . . . ?
S1 Mn C12 O1 -74(14) . . . . ?
C14 Mn C13 O2 40(6) . . . . ?
C12 Mn C13 O2 -51(6) . . . . ?
N1 Mn C13 O2 -142(6) . . . . ?
S2 Mn C13 O2 30(7) . . . . ?
S1 Mn C13 O2 131(6) . . . . ?
C13 Mn C14 O3 -138(23) . . . . ?
C12 Mn C14 O3 -46(23) . . . . ?
N1 Mn C14 O3 141(22) . . . . ?
S2 Mn C14 O3 40(23) . . . . ?
S1 Mn C14 O3 136(23) . . . . ?
